data_2220786
loop_
_publ_author_name
'Hao, Lujiang'
'Liu, Xia'

_publ_section_title Tetrakis(\m-2,4-difluorobenzoato)bis[(2,2'-bipyridine)(2,4-difluorobenzoato)terbium(III)]
_journal_coeditor_code HB2812
_journal_issue 2
_journal_name_full 'Acta Crystallographica Section E'
_journal_page_first m150
_journal_paper_doi 10.1107/S1600536808043936
_journal_volume 65
_journal_year 2009
_chemical_formula_iupac '[Tb2 (C7 H3 F2 O2)6 (C10 H8 N2)2]'
_chemical_formula_moiety 'C62 H34 F12 Tb2 N4 O12'
_chemical_formula_sum 'C62 H34 F12 N4 O12 Tb2'
_chemical_formula_weight 1572.77
_chemical_name_systematic
;
Tetrakis(\m-2,4-difluorobenzoato)bis[(2,2'-bipyridine)(2,4-
difluorobenzoato)terbium(III)]
;
_space_group_IT_number 2
_symmetry_cell_setting triclinic
_symmetry_space_group_name_Hall '-P 1'
_symmetry_space_group_name_H-M 'P -1'
_atom_sites_solution_hydrogens geom
_atom_sites_solution_primary direct
_atom_sites_solution_secondary difmap
_audit_creation_method SHELXL-97
_cell_angle_alpha 103.99(2)
_cell_angle_beta 102.90(2)
_cell_angle_gamma 113.58(2)
_cell_formula_units_Z 1
_cell_length_a 11.4010(10)
_cell_length_b 12.1890(10)
_cell_length_c 12.588(2)
_cell_measurement_reflns_used 5557
_cell_measurement_temperature 293(2)
_cell_measurement_theta_max 26.00
_cell_measurement_theta_min 1.79
_cell_volume 1451.5(5)
_computing_cell_refinement 'SAINT-Plus (Bruker, 2001)'
_computing_data_collection 'APEX2 (Bruker, 2004)'
_computing_data_reduction 'SAINT-Plus (Bruker, 2001)'
_computing_molecular_graphics 'SHELXTL (Sheldrick, 2008)'
_computing_publication_material 'SHELXTL (Sheldrick, 2008)'
_computing_structure_refinement 'SHELXL97 (Sheldrick, 2008)'
_computing_structure_solution 'SHELXS97 (Sheldrick, 2008)'
_diffrn_ambient_temperature 293(2)
_diffrn_measured_fraction_theta_full 0.978
_diffrn_measured_fraction_theta_max 0.978
_diffrn_measurement_device_type 'Bruker APEXII CCD'
_diffrn_measurement_method '\f and \w'
_diffrn_radiation_monochromator graphite
_diffrn_radiation_source 'fine-focus sealed tube'
_diffrn_radiation_type MoK\a
_diffrn_radiation_wavelength 0.71073
_diffrn_reflns_av_R_equivalents 0.0210
_diffrn_reflns_av_sigmaI/netI 0.0458
_diffrn_reflns_limit_h_max 13
_diffrn_reflns_limit_h_min -14
_diffrn_reflns_limit_k_max 14
_diffrn_reflns_limit_k_min -15
_diffrn_reflns_limit_l_max 15
_diffrn_reflns_limit_l_min 0
_diffrn_reflns_number 5557
_diffrn_reflns_theta_full 26.00
_diffrn_reflns_theta_max 26.00
_diffrn_reflns_theta_min 1.79
_diffrn_standards_decay_% 0
_diffrn_standards_interval_count 0
_diffrn_standards_interval_time 0
_diffrn_standards_number 0
_exptl_absorpt_coefficient_mu 2.523
_exptl_absorpt_correction_T_max 0.632
_exptl_absorpt_correction_T_min 0.403
_exptl_absorpt_correction_type multi-scan
_exptl_absorpt_process_details '(SADABS; Bruker, 2001)'
_exptl_crystal_colour colorless
_exptl_crystal_density_diffrn 1.799
_exptl_crystal_density_method 'not measured'
_exptl_crystal_description block
_exptl_crystal_F_000 768
_exptl_crystal_size_max 0.44
_exptl_crystal_size_mid 0.26
_exptl_crystal_size_min 0.20
_refine_diff_density_max 0.604
_refine_diff_density_min -0.572
_refine_ls_extinction_method none
_refine_ls_goodness_of_fit_ref 1.031
_refine_ls_hydrogen_treatment constr
_refine_ls_matrix_type full
_refine_ls_number_parameters 434
_refine_ls_number_reflns 5557
_refine_ls_number_restraints 0
_refine_ls_restrained_S_all 1.031
_refine_ls_R_factor_all 0.0420
_refine_ls_R_factor_gt 0.0340
_refine_ls_shift/su_max 0.001
_refine_ls_shift/su_mean 0.000
_refine_ls_structure_factor_coef Fsqd
_refine_ls_weighting_details 'calc w=1/[\s^2^(Fo^2^)+(0.0345P)^2^+0.822P] where P=(Fo^2^+2Fc^2^)/3'
_refine_ls_weighting_scheme calc
_refine_ls_wR_factor_gt 0.0734
_refine_ls_wR_factor_ref 0.0777
_reflns_number_gt 4813
_reflns_number_total 5557
_reflns_threshold_expression I>2\s(I)
_cod_data_source_file hb2812.cif
_cod_data_source_block I
_cod_original_cell_volume 1451.5(3)
_cod_database_code 2220786
_cod_database_fobs_code 2220786

loop_
_symmetry_equiv_pos_as_xyz
'x, y, z'
'-x, -y, -z'

loop_
_atom_site_type_symbol
_atom_site_label
_atom_site_fract_x
_atom_site_fract_y
_atom_site_fract_z
_atom_site_U_iso_or_equiv
_atom_site_adp_type
_atom_site_calc_flag
_atom_site_refinement_flags
_atom_site_occupancy
_atom_site_disorder_assembly
_atom_site_disorder_group
Tb Tb1 0.39615(2) 0.804496(17) 0.439773(18) 0.03337(8) Uani d . 1 . .
F F1 0.8156(4) 1.1600(3) 0.2648(3) 0.0809(11) Uani d . 1 . .
F F2 0.3952(4) 0.7245(4) -0.0812(3) 0.1009(13) Uani d . 1 . .
F F3 0.7957(4) 0.9340(4) 0.8322(3) 0.0947(13) Uani d . 1 . .
F F4 1.1389(4) 1.1727(5) 0.6340(6) 0.136(2) Uani d . 1 . .
F F5 -0.1318(6) 0.5659(8) 0.2091(5) 0.131(3) Uani d P 0.672(10) . .
F F6 -0.0100(8) 0.6768(9) -0.1480(6) 0.155(4) Uani d P 0.672(10) . .
F F7 0.1797(11) 0.7301(13) 0.0303(10) 0.100(5) Uani d P 0.328(10) . .
F F8 -0.3317(10) 0.5145(17) 0.0353(11) 0.126(7) Uani d P 0.328(10) . .
O O1 0.1421(3) 0.6937(3) 0.3366(3) 0.0459(8) Uani d . 1 . .
O O2 0.2722(3) 0.7141(3) 0.2304(3) 0.0497(8) Uani d . 1 . .
O O3 0.6259(3) 1.0197(2) 0.5936(3) 0.0361(7) Uani d . 1 . .
O O4 0.5990(3) 0.8317(3) 0.5898(3) 0.0492(9) Uani d . 1 . .
O O5 0.5614(3) 0.8920(3) 0.3552(3) 0.0392(7) Uani d . 1 . .
O O6 0.6504(3) 1.1034(3) 0.3975(3) 0.0449(8) Uani d . 1 . .
N N1 0.2901(4) 0.6091(3) 0.4973(4) 0.0459(10) Uani d . 1 . .
N N2 0.4379(4) 0.6128(3) 0.3584(3) 0.0431(9) Uani d . 1 . .
C C1 0.5204(5) 0.6201(5) 0.2990(5) 0.0539(13) Uani d . 1 . .
H H1 0.5613 0.6955 0.2850 0.065 Uiso calc R 1 . .
C C2 0.5503(7) 0.5218(6) 0.2559(5) 0.0681(17) Uani d . 1 . .
H H2 0.6097 0.5311 0.2146 0.082 Uiso calc R 1 . .
C C3 0.4902(7) 0.4132(5) 0.2760(5) 0.0704(18) Uani d . 1 . .
H H3 0.5076 0.3455 0.2486 0.085 Uiso calc R 1 . .
C C4 0.4042(7) 0.4023(5) 0.3364(5) 0.0638(17) Uani d . 1 . .
H H4 0.3626 0.3270 0.3504 0.077 Uiso calc R 1 . .
C C5 0.3780(5) 0.5031(4) 0.3773(4) 0.0446(12) Uani d . 1 . .
C C6 0.6742(4) 0.9489(4) 0.6192(4) 0.0345(9) Uani d . 1 . .
C C7 0.8260(4) 1.0066(4) 0.6802(4) 0.0385(10) Uani d . 1 . .
C C8 0.9148(5) 1.0685(5) 0.6301(5) 0.0592(14) Uani d . 1 . .
H H8 0.8820 1.0786 0.5605 0.071 Uiso calc R 1 . .
C C9 1.0537(6) 1.1153(6) 0.6853(7) 0.0772(19) Uani d . 1 . .
C C10 1.1062(6) 1.1066(6) 0.7881(8) 0.086(2) Uani d . 1 . .
H H10 1.2005 1.1417 0.8242 0.103 Uiso calc R 1 . .
C C11 1.0191(6) 1.0454(7) 0.8389(6) 0.0792(19) Uani d . 1 . .
H H11 1.0532 1.0379 0.9095 0.095 Uiso calc R 1 . .
C C12 0.8806(5) 0.9955(5) 0.7837(5) 0.0525(13) Uani d . 1 . .
C C13 0.1575(5) 0.6867(4) 0.2397(4) 0.0385(10) Uani d . 1 . .
C C14 0.0384(5) 0.6523(4) 0.1333(4) 0.0400(10) Uani d . 1 . .
C C15 -0.0962(5) 0.5956(6) 0.1252(5) 0.0591(14) Uani d . 1 . .
H H15 -0.1166 0.5754 0.1877 0.071 Uiso d PR 0.328(10) . .
C C16 -0.2018(6) 0.5664(7) 0.0283(6) 0.0759(18) Uani d . 1 . .
H H16 -0.2913 0.5274 0.0267 0.091 Uiso d PR 0.672(10) . .
C C17 -0.1771(6) 0.5947(6) -0.0640(5) 0.0720(18) Uani d . 1 . .
H H17 -0.2484 0.5771 -0.1298 0.086 Uiso calc R 1 . .
C C18 -0.0453(7) 0.6497(6) -0.0581(5) 0.0716(17) Uani d . 1 . .
H H18 -0.0263 0.6684 -0.1216 0.086 Uiso d PR 0.328(10) . .
C C19 0.0606(6) 0.6780(5) 0.0380(5) 0.0569(14) Uani d . 1 . .
H H19 0.1495 0.7160 0.0381 0.068 Uiso d PR 0.672(10) . .
C C20 0.6086(4) 0.9903(4) 0.3307(4) 0.0363(10) Uani d . 1 . .
C C21 0.6107(5) 0.9677(4) 0.2092(4) 0.0418(11) Uani d . 1 . .
C C22 0.7081(6) 1.0524(5) 0.1800(5) 0.0531(13) Uani d . 1 . .
C C23 0.7024(7) 1.0276(6) 0.0660(6) 0.0652(16) Uani d . 1 . .
H H23 0.7709 1.0859 0.0489 0.078 Uiso calc R 1 . .
C C24 0.5965(7) 0.9176(6) -0.0230(5) 0.0681(16) Uani d . 1 . .
H H24 0.5903 0.9012 -0.1007 0.082 Uiso calc R 1 . .
C C25 0.5015(6) 0.8340(6) 0.0064(5) 0.0636(15) Uani d . 1 . .
C C26 0.5055(5) 0.8547(5) 0.1189(4) 0.0491(12) Uani d . 1 . .
H H26 0.4385 0.7939 0.1352 0.059 Uiso calc R 1 . .
C C27 0.2154(5) 0.6091(5) 0.5643(6) 0.0599(15) Uani d . 1 . .
H H27 0.2191 0.6867 0.6022 0.072 Uiso calc R 1 . .
C C28 0.1331(6) 0.5017(6) 0.5811(6) 0.0762(19) Uani d . 1 . .
H H28 0.0830 0.5066 0.6294 0.091 Uiso calc R 1 . .
C C29 0.1267(7) 0.3900(6) 0.5266(7) 0.087(2) Uani d . 1 . .
H H29 0.0705 0.3154 0.5355 0.105 Uiso calc R 1 . .
C C30 0.2036(7) 0.3854(5) 0.4570(6) 0.080(2) Uani d . 1 . .
H H30 0.1997 0.3077 0.4189 0.095 Uiso calc R 1 . .
C C31 0.2873(5) 0.4976(4) 0.4440(4) 0.0496(13) Uani d . 1 . .

loop_
_atom_site_aniso_label
_atom_site_aniso_U_11
_atom_site_aniso_U_22
_atom_site_aniso_U_33
_atom_site_aniso_U_12
_atom_site_aniso_U_13
_atom_site_aniso_U_23
Tb1 0.03168(12) 0.02483(11) 0.04084(14) 0.01158(9) 0.00750(9) 0.01636(9)
F1 0.075(2) 0.059(2) 0.086(2) 0.0040(17) 0.046(2) 0.0247(18)
F2 0.109(3) 0.095(3) 0.055(2) 0.024(2) 0.030(2) 0.000(2)
F3 0.070(2) 0.161(4) 0.069(2) 0.053(2) 0.0260(19) 0.071(3)
F4 0.070(3) 0.148(4) 0.246(6) 0.052(3) 0.088(3) 0.135(4)
F5 0.054(4) 0.219(8) 0.078(4) 0.016(4) 0.019(3) 0.078(5)
F6 0.113(6) 0.211(9) 0.079(5) 0.015(5) 0.008(4) 0.089(5)
F7 0.051(7) 0.170(13) 0.094(9) 0.037(7) 0.027(6) 0.104(9)
F8 0.032(6) 0.229(17) 0.083(9) 0.030(8) 0.006(5) 0.073(10)
O1 0.0388(18) 0.0500(19) 0.0408(19) 0.0129(15) 0.0084(14) 0.0241(15)
O2 0.0381(19) 0.057(2) 0.0442(19) 0.0216(16) 0.0075(15) 0.0124(16)
O3 0.0339(16) 0.0284(14) 0.0453(18) 0.0156(12) 0.0066(13) 0.0184(13)
O4 0.0407(18) 0.0239(15) 0.064(2) 0.0096(13) -0.0056(16) 0.0193(15)
O5 0.0390(17) 0.0323(16) 0.0500(19) 0.0158(13) 0.0196(14) 0.0202(14)
O6 0.0522(19) 0.0304(16) 0.051(2) 0.0140(14) 0.0240(16) 0.0179(15)
N1 0.037(2) 0.035(2) 0.062(3) 0.0114(17) 0.0091(19) 0.0296(19)
N2 0.042(2) 0.0300(19) 0.051(2) 0.0176(17) 0.0046(19) 0.0161(17)
C1 0.052(3) 0.043(3) 0.063(3) 0.025(2) 0.017(3) 0.015(2)
C2 0.077(4) 0.068(4) 0.058(4) 0.051(3) 0.011(3) 0.006(3)
C3 0.094(5) 0.045(3) 0.061(4) 0.048(3) -0.002(3) 0.002(3)
C4 0.084(4) 0.033(3) 0.052(3) 0.030(3) -0.008(3) 0.006(2)
C5 0.052(3) 0.027(2) 0.038(3) 0.020(2) -0.011(2) 0.0080(19)
C6 0.033(2) 0.033(2) 0.034(2) 0.0145(18) 0.0048(18) 0.0158(18)
C7 0.034(2) 0.032(2) 0.048(3) 0.0206(19) 0.007(2) 0.013(2)
C8 0.050(3) 0.054(3) 0.084(4) 0.026(3) 0.025(3) 0.041(3)
C9 0.046(3) 0.066(4) 0.132(6) 0.026(3) 0.037(4) 0.053(4)
C10 0.036(3) 0.069(4) 0.138(7) 0.024(3) 0.009(4) 0.037(4)
C11 0.055(4) 0.099(5) 0.080(4) 0.041(4) 0.002(3) 0.040(4)
C12 0.042(3) 0.067(3) 0.050(3) 0.030(3) 0.009(2) 0.024(3)
C13 0.039(3) 0.023(2) 0.043(3) 0.0114(18) 0.005(2) 0.0113(19)
C14 0.038(2) 0.036(2) 0.035(2) 0.013(2) 0.0032(19) 0.0131(19)
C15 0.042(3) 0.078(4) 0.045(3) 0.019(3) 0.010(2) 0.024(3)
C16 0.040(3) 0.103(5) 0.059(4) 0.025(3) -0.001(3) 0.023(4)
C17 0.057(4) 0.076(4) 0.052(4) 0.027(3) -0.016(3) 0.017(3)
C18 0.080(5) 0.075(4) 0.043(3) 0.025(3) 0.009(3) 0.028(3)
C19 0.051(3) 0.053(3) 0.050(3) 0.011(2) 0.010(2) 0.025(3)
C20 0.031(2) 0.035(2) 0.048(3) 0.0168(19) 0.015(2) 0.020(2)
C21 0.045(3) 0.043(3) 0.055(3) 0.029(2) 0.025(2) 0.026(2)
C22 0.062(3) 0.043(3) 0.066(4) 0.025(3) 0.036(3) 0.027(3)
C23 0.092(5) 0.068(4) 0.082(4) 0.052(4) 0.063(4) 0.048(4)
C24 0.093(5) 0.079(4) 0.053(4) 0.054(4) 0.038(3) 0.026(3)
C25 0.074(4) 0.060(3) 0.055(4) 0.030(3) 0.029(3) 0.014(3)
C26 0.048(3) 0.051(3) 0.053(3) 0.022(2) 0.026(2) 0.023(2)
C27 0.051(3) 0.054(3) 0.089(4) 0.024(3) 0.028(3) 0.047(3)
C28 0.063(4) 0.076(4) 0.104(5) 0.024(3) 0.033(4) 0.068(4)
C29 0.081(5) 0.054(4) 0.103(5) 0.003(3) 0.015(4) 0.059(4)
C30 0.092(5) 0.034(3) 0.079(4) 0.010(3) 0.000(4) 0.030(3)
C31 0.052(3) 0.028(2) 0.050(3) 0.011(2) -0.004(2) 0.022(2)

loop_
_atom_type_symbol
_atom_type_description
_atom_type_scat_dispersion_real
_atom_type_scat_dispersion_imag
_atom_type_scat_source
C C 0.0033 0.0016 'International Tables Vol C Tables 4.2.6.8 and 6.1.1.4'
H H 0.0000 0.0000 'International Tables Vol C Tables 4.2.6.8 and 6.1.1.4'
F F 0.0171 0.0103 'International Tables Vol C Tables 4.2.6.8 and 6.1.1.4'
N N 0.0061 0.0033 'International Tables Vol C Tables 4.2.6.8 and 6.1.1.4'
O O 0.0106 0.0060 'International Tables Vol C Tables 4.2.6.8 and 6.1.1.4'
Tb Tb -0.1723 4.1537 'International Tables Vol C Tables 4.2.6.8 and 6.1.1.4'

loop_
_geom_angle_atom_site_label_1
_geom_angle_atom_site_label_2
_geom_angle_atom_site_label_3
_geom_angle_site_symmetry_1
_geom_angle_site_symmetry_3
_geom_angle
_geom_angle_publ_flag
O6 Tb1 O3 2_676 2_676 75.94(10) ?
O6 Tb1 O5 2_676 . 132.93(10) ?
O3 Tb1 O5 2_676 . 74.31(10) ?
O6 Tb1 O2 2_676 . 132.91(12) ?
O3 Tb1 O2 2_676 . 78.22(11) ?
O5 Tb1 O2 . . 74.15(11) ?
O6 Tb1 O4 2_676 . 84.77(12) ?
O3 Tb1 O4 2_676 . 123.24(9) ?
O5 Tb1 O4 . . 82.03(11) ?
O2 Tb1 O4 . . 142.07(12) ?
O6 Tb1 O1 2_676 . 84.52(12) ?
O3 Tb1 O1 2_676 . 81.13(10) ?
O5 Tb1 O1 . . 125.07(10) ?
O2 Tb1 O1 . . 52.89(11) ?
O4 Tb1 O1 . . 149.70(10) ?
O6 Tb1 N1 2_676 . 79.45(12) ?
O3 Tb1 N1 2_676 . 145.03(12) ?
O5 Tb1 N1 . . 139.96(12) ?
O2 Tb1 N1 . . 101.74(13) ?
O4 Tb1 N1 . . 78.13(11) ?
O1 Tb1 N1 . . 72.07(11) ?
O6 Tb1 N2 2_676 . 138.65(12) ?
O3 Tb1 N2 2_676 . 145.39(12) ?
O5 Tb1 N2 . . 78.18(11) ?
O2 Tb1 N2 . . 74.34(12) ?
O4 Tb1 N2 . . 72.15(11) ?
O1 Tb1 N2 . . 98.32(12) ?
N1 Tb1 N2 . . 62.76(14) ?
O6 Tb1 O3 2_676 . 70.68(10) ?
O3 Tb1 O3 2_676 . 73.82(10) ?
O5 Tb1 O3 . . 66.47(10) ?
O2 Tb1 O3 . . 136.36(10) ?
O4 Tb1 O3 . . 49.42(9) ?
O1 Tb1 O3 . . 148.14(10) ?
N1 Tb1 O3 . . 120.33(11) ?
N2 Tb1 O3 . . 113.49(10) ?
C15 F5 H15 . . 8.4 ?
C18 F6 H18 . . 8.0 ?
C19 F7 H19 . . 11.1 ?
C16 F8 H16 . . 9.1 ?
C13 O1 Tb1 . . 90.5(3) ?
C13 O2 Tb1 . . 94.3(3) ?
C6 O3 Tb1 . 2_676 163.2(3) ?
C6 O3 Tb1 . . 88.4(2) ?
Tb1 O3 Tb1 2_676 . 106.18(10) ?
C6 O4 Tb1 . . 99.1(2) ?
C20 O5 Tb1 . . 136.0(3) ?
C20 O6 Tb1 . 2_676 134.3(3) ?
C27 N1 C31 . . 118.3(4) ?
C27 N1 Tb1 . . 119.6(3) ?
C31 N1 Tb1 . . 121.0(3) ?
C1 N2 C5 . . 117.7(4) ?
C1 N2 Tb1 . . 121.2(3) ?
C5 N2 Tb1 . . 121.1(3) ?
N2 C1 C2 . . 124.0(5) ?
N2 C1 H1 . . 118.0 ?
C2 C1 H1 . . 118.0 ?
C3 C2 C1 . . 117.5(6) ?
C3 C2 H2 . . 121.2 ?
C1 C2 H2 . . 121.2 ?
C2 C3 C4 . . 120.0(5) ?
C2 C3 H3 . . 120.0 ?
C4 C3 H3 . . 120.0 ?
C3 C4 C5 . . 120.1(5) ?
C3 C4 H4 . . 120.0 ?
C5 C4 H4 . . 120.0 ?
N2 C5 C4 . . 120.7(6) ?
N2 C5 C31 . . 116.6(4) ?
C4 C5 C31 . . 122.6(5) ?
O4 C6 O3 . . 120.9(4) ?
O4 C6 C7 . . 119.8(4) ?
O3 C6 C7 . . 119.2(4) ?
O4 C6 Tb1 . . 56.3(2) ?
O3 C6 Tb1 . . 66.3(2) ?
C7 C6 Tb1 . . 162.8(3) ?
C8 C7 C12 . . 118.1(5) ?
C8 C7 C6 . . 119.9(4) ?
C12 C7 C6 . . 122.0(4) ?
C7 C8 C9 . . 118.6(5) ?
C7 C8 H8 . . 120.7 ?
C9 C8 H8 . . 120.7 ?
F4 C9 C10 . . 119.3(6) ?
F4 C9 C8 . . 118.0(6) ?
C10 C9 C8 . . 122.7(6) ?
C9 C10 C11 . . 119.2(6) ?
C9 C10 H10 . . 120.4 ?
C11 C10 H10 . . 120.4 ?
C10 C11 C12 . . 118.9(6) ?
C10 C11 H11 . . 120.5 ?
C12 C11 H11 . . 120.5 ?
F3 C12 C11 . . 118.8(5) ?
F3 C12 C7 . . 118.7(4) ?
C11 C12 C7 . . 122.4(6) ?
O2 C13 O1 . . 121.4(4) ?
O2 C13 C14 . . 118.7(4) ?
O1 C13 C14 . . 119.8(4) ?
O2 C13 Tb1 . . 59.2(2) ?
O1 C13 Tb1 . . 62.9(2) ?
C14 C13 Tb1 . . 167.8(3) ?
C19 C14 C15 . . 115.9(5) ?
C19 C14 C13 . . 120.2(4) ?
C15 C14 C13 . . 123.9(4) ?
F5 C15 C16 . . 115.0(6) ?
F5 C15 C14 . . 122.3(5) ?
C16 C15 C14 . . 122.7(5) ?
F5 C15 H15 . . 3.3 ?
C16 C15 H15 . . 118.3 ?
C14 C15 H15 . . 119.0 ?
C17 C16 C15 . . 120.4(6) ?
C17 C16 F8 . . 123.5(7) ?
C15 C16 F8 . . 115.9(7) ?
C17 C16 H16 . . 120.1 ?
C15 C16 H16 . . 119.5 ?
F8 C16 H16 . . 4.6 ?
C16 C17 C18 . . 117.8(5) ?
C16 C17 H17 . . 121.1 ?
C18 C17 H17 . . 121.1 ?
C17 C18 F6 . . 122.6(6) ?
C17 C18 C19 . . 122.0(6) ?
F6 C18 C19 . . 115.3(7) ?
C17 C18 H18 . . 119.2 ?
F6 C18 H18 . . 3.7 ?
C19 C18 H18 . . 118.8 ?
F7 C19 C18 . . 114.6(7) ?
F7 C19 C14 . . 124.2(6) ?
C18 C19 C14 . . 121.1(5) ?
F7 C19 H19 . . 4.4 ?
C18 C19 H19 . . 119.0 ?
C14 C19 H19 . . 119.9 ?
O5 C20 O6 . . 125.8(4) ?
O5 C20 C21 . . 115.8(4) ?
O6 C20 C21 . . 118.4(4) ?
C22 C21 C26 . . 117.6(5) ?
C22 C21 C20 . . 124.3(4) ?
C26 C21 C20 . . 118.1(4) ?
F1 C22 C21 . . 119.9(5) ?
F1 C22 C23 . . 118.5(5) ?
C21 C22 C23 . . 121.5(5) ?
C24 C23 C22 . . 120.5(5) ?
C24 C23 H23 . . 119.7 ?
C22 C23 H23 . . 119.7 ?
C25 C24 C23 . . 117.6(5) ?
C25 C24 H24 . . 121.2 ?
C23 C24 H24 . . 121.2 ?
C24 C25 C26 . . 123.2(6) ?
C24 C25 F2 . . 118.2(5) ?
C26 C25 F2 . . 118.5(5) ?
C25 C26 C21 . . 119.4(5) ?
C25 C26 H26 . . 120.3 ?
C21 C26 H26 . . 120.3 ?
N1 C27 C28 . . 124.0(6) ?
N1 C27 H27 . . 118.0 ?
C28 C27 H27 . . 118.0 ?
C29 C28 C27 . . 118.4(7) ?
C29 C28 H28 . . 120.8 ?
C27 C28 H28 . . 120.8 ?
C28 C29 C30 . . 119.8(5) ?
C28 C29 H29 . . 120.1 ?
C30 C29 H29 . . 120.1 ?
C29 C30 C31 . . 119.7(6) ?
C29 C30 H30 . . 120.2 ?
C31 C30 H30 . . 120.2 ?
N1 C31 C30 . . 119.9(6) ?
N1 C31 C5 . . 116.7(4) ?
C30 C31 C5 . . 123.4(5) ?

loop_
_geom_bond_atom_site_label_1
_geom_bond_atom_site_label_2
_geom_bond_site_symmetry_2
_geom_bond_distance
_geom_bond_publ_flag
Tb1 N1 . 2.565(3) y
Tb1 N2 . 2.586(4) y
Tb1 O6 2_676 2.364(3) y
Tb1 O3 2_676 2.377(3) y
Tb1 O5 . 2.379(3) y
Tb1 O2 . 2.418(3) y
Tb1 O4 . 2.481(3) y
Tb1 O1 . 2.498(3) y
Tb1 O3 . 2.696(3) y
F1 C22 . 1.347(6) ?
F2 C25 . 1.365(7) ?
F3 C12 . 1.331(6) ?
F4 C9 . 1.344(7) ?
F5 C15 . 1.294(7) ?
F5 H15 . 0.3691 ?
F6 C18 . 1.353(9) ?
F6 H18 . 0.4290 ?
F7 C19 . 1.286(11) ?
F7 H19 . 0.3654 ?
F8 C16 . 1.392(13) ?
F8 H16 . 0.4706 ?
O1 C13 . 1.258(6) ?
O2 C13 . 1.254(6) ?
O3 C6 . 1.259(5) ?
O3 Tb1 2_676 2.377(3) ?
O4 C6 . 1.239(5) ?
O5 C20 . 1.248(5) ?
O6 C20 . 1.252(5) ?
O6 Tb1 2_676 2.364(3) ?
N1 C27 . 1.325(7) ?
N1 C31 . 1.347(6) ?
N2 C1 . 1.315(7) ?
N2 C5 . 1.345(6) ?
C1 C2 . 1.394(7) ?
C1 H1 . 0.9300 ?
C2 C3 . 1.342(9) ?
C2 H2 . 0.9300 ?
C3 C4 . 1.354(9) ?
C3 H3 . 0.9300 ?
C4 C5 . 1.385(7) ?
C4 H4 . 0.9300 ?
C5 C31 . 1.463(8) ?
C6 C7 . 1.501(6) ?
C7 C8 . 1.377(7) ?
C7 C12 . 1.377(7) ?
C8 C9 . 1.382(8) ?
C8 H8 . 0.9300 ?
C9 C10 . 1.347(10) ?
C10 C11 . 1.367(10) ?
C10 H10 . 0.9300 ?
C11 C12 . 1.373(8) ?
C11 H11 . 0.9300 ?
C13 C14 . 1.508(6) ?
C14 C19 . 1.363(7) ?
C14 C15 . 1.374(7) ?
C15 C16 . 1.362(7) ?
C15 H15 . 0.9300 ?
C16 C17 . 1.346(9) ?
C16 H16 . 0.9300 ?
C17 C18 . 1.354(9) ?
C17 H17 . 0.9300 ?
C18 C19 . 1.362(8) ?
C18 H18 . 0.9300 ?
C19 H19 . 0.9300 ?
C20 C21 . 1.495(6) ?
C21 C22 . 1.372(6) ?
C21 C26 . 1.393(7) ?
C22 C23 . 1.375(7) ?
C23 C24 . 1.373(9) ?
C23 H23 . 0.9300 ?
C24 C25 . 1.351(8) ?
C24 H24 . 0.9300 ?
C25 C26 . 1.364(7) ?
C26 H26 . 0.9300 ?
C27 C28 . 1.371(7) ?
C27 H27 . 0.9300 ?
C28 C29 . 1.332(10) ?
C28 H28 . 0.9300 ?
C29 C30 . 1.378(10) ?
C29 H29 . 0.9300 ?
C30 C31 . 1.394(7) ?
C30 H30 . 0.9300 ?

loop_
_geom_torsion_atom_site_label_1
_geom_torsion_atom_site_label_2
_geom_torsion_atom_site_label_3
_geom_torsion_atom_site_label_4
_geom_torsion_site_symmetry_1
_geom_torsion_site_symmetry_2
_geom_torsion_site_symmetry_3
_geom_torsion_site_symmetry_4
_geom_torsion
_geom_torsion_publ_flag
O6 Tb1 O1 C13 2_676 . . . 153.0(3) ?
O3 Tb1 O1 C13 2_676 . . . 76.4(2) ?
O5 Tb1 O1 C13 . . . . 12.8(3) ?
O2 Tb1 O1 C13 . . . . -5.5(2) ?
O4 Tb1 O1 C13 . . . . -137.2(3) ?
N1 Tb1 O1 C13 . . . . -126.3(3) ?
N2 Tb1 O1 C13 . . . . -68.6(3) ?
O3 Tb1 O1 C13 . . . . 114.7(3) ?
C6 Tb1 O1 C13 . . . . 167.7(3) ?
O6 Tb1 O2 C13 2_676 . . . -24.4(3) ?
O3 Tb1 O2 C13 2_676 . . . -82.2(3) ?
O5 Tb1 O2 C13 . . . . -159.0(3) ?
O4 Tb1 O2 C13 . . . . 147.7(2) ?
O1 Tb1 O2 C13 . . . . 5.5(2) ?
N1 Tb1 O2 C13 . . . . 62.0(3) ?
N2 Tb1 O2 C13 . . . . 119.1(3) ?
O3 Tb1 O2 C13 . . . . -133.1(2) ?
C6 Tb1 O2 C13 . . . . -171.4(2) ?
O6 Tb1 O3 C6 2_676 . . . 108.2(3) ?
O3 Tb1 O3 C6 2_676 . . . -171.4(3) ?
O5 Tb1 O3 C6 . . . . -91.8(3) ?
O2 Tb1 O3 C6 . . . . -119.2(3) ?
O4 Tb1 O3 C6 . . . . 8.2(2) ?
O1 Tb1 O3 C6 . . . . 149.0(2) ?
N1 Tb1 O3 C6 . . . . 43.6(3) ?
N2 Tb1 O3 C6 . . . . -27.5(3) ?
C13 Tb1 O3 C6 . . . . -158.5(3) ?
O6 Tb1 O3 Tb1 2_676 . . 2_676 -80.42(12) ?
O3 Tb1 O3 Tb1 2_676 . . 2_676 0.0 ?
O5 Tb1 O3 Tb1 . . . 2_676 79.59(12) ?
O2 Tb1 O3 Tb1 . . . 2_676 52.25(19) ?
O4 Tb1 O3 Tb1 . . . 2_676 179.60(19) ?
O1 Tb1 O3 Tb1 . . . 2_676 -39.5(2) ?
N1 Tb1 O3 Tb1 . . . 2_676 -144.96(13) ?
N2 Tb1 O3 Tb1 . . . 2_676 143.93(13) ?
C13 Tb1 O3 Tb1 . . . 2_676 12.9(3) ?
C6 Tb1 O3 Tb1 . . . 2_676 171.4(3) ?
O6 Tb1 O4 C6 2_676 . . . -77.4(3) ?
O3 Tb1 O4 C6 2_676 . . . -8.0(3) ?
O5 Tb1 O4 C6 . . . . 57.3(3) ?
O2 Tb1 O4 C6 . . . . 108.4(3) ?
O1 Tb1 O4 C6 . . . . -147.1(3) ?
N1 Tb1 O4 C6 . . . . -157.7(3) ?
N2 Tb1 O4 C6 . . . . 137.4(3) ?
O3 Tb1 O4 C6 . . . . -8.4(3) ?
C13 Tb1 O4 C6 . . . . 151.6(4) ?
O6 Tb1 O5 C20 2_676 . . . -43.3(5) ?
O3 Tb1 O5 C20 2_676 . . . 9.4(4) ?
O2 Tb1 O5 C20 . . . . 91.3(4) ?
O4 Tb1 O5 C20 . . . . -118.5(4) ?
O1 Tb1 O5 C20 . . . . 76.2(4) ?
N1 Tb1 O5 C20 . . . . -179.2(4) ?
N2 Tb1 O5 C20 . . . . 168.2(4) ?
O3 Tb1 O5 C20 . . . . -69.5(4) ?
C13 Tb1 O5 C20 . . . . 82.0(4) ?
C6 Tb1 O5 C20 . . . . -96.6(4) ?
O6 Tb1 N1 C27 2_676 . . . 18.5(4) ?
O3 Tb1 N1 C27 2_676 . . . -27.2(5) ?
O5 Tb1 N1 C27 . . . . 167.3(3) ?
O2 Tb1 N1 C27 . . . . -113.4(4) ?
O4 Tb1 N1 C27 . . . . 105.4(4) ?
O1 Tb1 N1 C27 . . . . -69.0(4) ?
N2 Tb1 N1 C27 . . . . -178.8(4) ?
O3 Tb1 N1 C27 . . . . 78.6(4) ?
C13 Tb1 N1 C27 . . . . -90.2(4) ?
C6 Tb1 N1 C27 . . . . 96.1(4) ?
O6 Tb1 N1 C31 2_676 . . . -173.7(4) ?
O3 Tb1 N1 C31 2_676 . . . 140.5(3) ?
O5 Tb1 N1 C31 . . . . -24.9(4) ?
O2 Tb1 N1 C31 . . . . 54.3(3) ?
O4 Tb1 N1 C31 . . . . -86.9(3) ?
O1 Tb1 N1 C31 . . . . 98.7(3) ?
N2 Tb1 N1 C31 . . . . -11.0(3) ?
O3 Tb1 N1 C31 . . . . -113.6(3) ?
C13 Tb1 N1 C31 . . . . 77.5(3) ?
C6 Tb1 N1 C31 . . . . -96.1(3) ?
O6 Tb1 N2 C1 2_676 . . . -147.6(3) ?
O3 Tb1 N2 C1 2_676 . . . 34.8(4) ?
O5 Tb1 N2 C1 . . . . -3.0(4) ?
O2 Tb1 N2 C1 . . . . 73.6(4) ?
O4 Tb1 N2 C1 . . . . -88.3(4) ?
O1 Tb1 N2 C1 . . . . 121.2(4) ?
N1 Tb1 N2 C1 . . . . -173.9(4) ?
O3 Tb1 N2 C1 . . . . -60.6(4) ?
C13 Tb1 N2 C1 . . . . 96.6(4) ?
C6 Tb1 N2 C1 . . . . -72.0(4) ?
O6 Tb1 N2 C5 2_676 . . . 31.1(4) ?
O3 Tb1 N2 C5 2_676 . . . -146.5(3) ?
O5 Tb1 N2 C5 . . . . 175.7(3) ?
O2 Tb1 N2 C5 . . . . -107.7(3) ?
O4 Tb1 N2 C5 . . . . 90.3(3) ?
O1 Tb1 N2 C5 . . . . -60.1(3) ?
N1 Tb1 N2 C5 . . . . 4.8(3) ?
O3 Tb1 N2 C5 . . . . 118.1(3) ?
C13 Tb1 N2 C5 . . . . -84.8(3) ?
C6 Tb1 N2 C5 . . . . 106.7(3) ?
C5 N2 C1 C2 . . . . -0.7(7) ?
Tb1 N2 C1 C2 . . . . 178.1(4) ?
N2 C1 C2 C3 . . . . 0.4(9) ?
C1 C2 C3 C4 . . . . 0.0(9) ?
C2 C3 C4 C5 . . . . 0.0(9) ?
C1 N2 C5 C4 . . . . 0.7(7) ?
Tb1 N2 C5 C4 . . . . -178.1(3) ?
C1 N2 C5 C31 . . . . 179.7(4) ?
Tb1 N2 C5 C31 . . . . 1.0(5) ?
C3 C4 C5 N2 . . . . -0.4(7) ?
C3 C4 C5 C31 . . . . -179.3(5) ?
Tb1 O4 C6 O3 . . . . 16.1(5) ?
Tb1 O4 C6 C7 . . . . -160.3(3) ?
Tb1 O3 C6 O4 2_676 . . . -165.0(7) ?
Tb1 O3 C6 O4 . . . . -14.6(4) ?
Tb1 O3 C6 C7 2_676 . . . 11.5(12) ?
Tb1 O3 C6 C7 . . . . 161.8(4) ?
Tb1 O3 C6 Tb1 2_676 . . . -150.4(10) ?
O6 Tb1 C6 O4 2_676 . . . 99.4(3) ?
O3 Tb1 C6 O4 2_676 . . . 173.3(3) ?
O5 Tb1 C6 O4 . . . . -117.2(3) ?
O2 Tb1 C6 O4 . . . . -104.6(3) ?
O1 Tb1 C6 O4 . . . . 84.5(5) ?
N1 Tb1 C6 O4 . . . . 22.3(3) ?
N2 Tb1 C6 O4 . . . . -40.1(3) ?
O3 Tb1 C6 O4 . . . . 164.9(5) ?
C13 Tb1 C6 O4 . . . . -124.1(6) ?
O6 Tb1 C6 O3 2_676 . . . -65.6(2) ?
O3 Tb1 C6 O3 2_676 . . . 8.3(3) ?
O5 Tb1 C6 O3 . . . . 77.9(2) ?
O2 Tb1 C6 O3 . . . . 90.5(3) ?
O4 Tb1 C6 O3 . . . . -164.9(5) ?
O1 Tb1 C6 O3 . . . . -80.4(4) ?
N1 Tb1 C6 O3 . . . . -142.7(2) ?
N2 Tb1 C6 O3 . . . . 155.0(3) ?
C13 Tb1 C6 O3 . . . . 70.9(7) ?
O6 Tb1 C6 C7 2_676 . . . -178.3(10) ?
O3 Tb1 C6 C7 2_676 . . . -104.4(9) ?
O5 Tb1 C6 C7 . . . . -34.8(9) ?
O2 Tb1 C6 C7 . . . . -22.2(10) ?
O4 Tb1 C6 C7 . . . . 82.4(10) ?
O1 Tb1 C6 C7 . . . . 166.9(8) ?
N1 Tb1 C6 C7 . . . . 104.6(9) ?
N2 Tb1 C6 C7 . . . . 42.3(9) ?
O3 Tb1 C6 C7 . . . . -112.7(10) ?
C13 Tb1 C6 C7 . . . . -41.8(13) ?
O4 C6 C7 C8 . . . . 119.8(5) ?
O3 C6 C7 C8 . . . . -56.7(6) ?
Tb1 C6 C7 C8 . . . . 47.9(11) ?
O4 C6 C7 C12 . . . . -57.6(6) ?
O3 C6 C7 C12 . . . . 126.0(5) ?
Tb1 C6 C7 C12 . . . . -129.5(9) ?
C12 C7 C8 C9 . . . . 0.5(8) ?
C6 C7 C8 C9 . . . . -176.9(5) ?
C7 C8 C9 F4 . . . . 178.5(5) ?
C7 C8 C9 C10 . . . . -2.2(10) ?
F4 C9 C10 C11 . . . . -178.5(6) ?
C8 C9 C10 C11 . . . . 2.2(11) ?
C9 C10 C11 C12 . . . . -0.4(10) ?
C10 C11 C12 F3 . . . . 178.8(6) ?
C10 C11 C12 C7 . . . . -1.2(10) ?
C8 C7 C12 F3 . . . . -178.9(5) ?
C6 C7 C12 F3 . . . . -1.5(7) ?
C8 C7 C12 C11 . . . . 1.1(8) ?
C6 C7 C12 C11 . . . . 178.6(5) ?
Tb1 O2 C13 O1 . . . . -10.3(4) ?
Tb1 O2 C13 C14 . . . . 166.2(3) ?
Tb1 O1 C13 O2 . . . . 9.9(4) ?
Tb1 O1 C13 C14 . . . . -166.5(3) ?
O6 Tb1 C13 O2 2_676 . . . 161.4(2) ?
O3 Tb1 C13 O2 2_676 . . . 91.6(3) ?
O5 Tb1 C13 O2 . . . . 20.4(3) ?
O4 Tb1 C13 O2 . . . . -70.9(5) ?
O1 Tb1 C13 O2 . . . . -170.2(4) ?
N1 Tb1 C13 O2 . . . . -120.1(3) ?
N2 Tb1 C13 O2 . . . . -57.3(3) ?
O3 Tb1 C13 O2 . . . . 78.8(3) ?
C6 Tb1 C13 O2 . . . . 27.0(7) ?
O6 Tb1 C13 O1 2_676 . . . -28.4(3) ?
O3 Tb1 C13 O1 2_676 . . . -98.2(3) ?
O5 Tb1 C13 O1 . . . . -169.4(2) ?
O2 Tb1 C13 O1 . . . . 170.2(4) ?
O4 Tb1 C13 O1 . . . . 99.3(4) ?
N1 Tb1 C13 O1 . . . . 50.1(3) ?
N2 Tb1 C13 O1 . . . . 112.8(3) ?
O3 Tb1 C13 O1 . . . . -111.0(3) ?
C6 Tb1 C13 O1 . . . . -162.9(5) ?
O6 Tb1 C13 C14 2_676 . . . 77.8(17) ?
O3 Tb1 C13 C14 2_676 . . . 8.0(17) ?
O5 Tb1 C13 C14 . . . . -63.2(17) ?
O2 Tb1 C13 C14 . . . . -83.6(17) ?
O4 Tb1 C13 C14 . . . . -154.5(15) ?
O1 Tb1 C13 C14 . . . . 106.2(17) ?
N1 Tb1 C13 C14 . . . . 156.3(17) ?
N2 Tb1 C13 C14 . . . . -140.9(17) ?
O3 Tb1 C13 C14 . . . . -4.8(18) ?
C6 Tb1 C13 C14 . . . . -57(2) ?
O2 C13 C14 C19 . . . . -14.5(6) ?
O1 C13 C14 C19 . . . . 162.0(4) ?
Tb1 C13 C14 C19 . . . . 62.3(18) ?
O2 C13 C14 C15 . . . . 166.1(5) ?
O1 C13 C14 C15 . . . . -17.4(7) ?
Tb1 C13 C14 C15 . . . . -117.2(16) ?
C19 C14 C15 F5 . . . . 179.9(7) ?
C13 C14 C15 F5 . . . . -0.6(10) ?
C19 C14 C15 C16 . . . . 0.1(9) ?
C13 C14 C15 C16 . . . . 179.5(5) ?
F5 C15 C16 C17 . . . . 178.9(7) ?
C14 C15 C16 C17 . . . . -1.2(10) ?
F5 C15 C16 F8 . . . . 2.9(13) ?
C14 C15 C16 F8 . . . . -177.2(10) ?
C15 C16 C17 C18 . . . . 1.6(10) ?
F8 C16 C17 C18 . . . . 177.3(11) ?
C16 C17 C18 F6 . . . . 177.0(8) ?
C16 C17 C18 C19 . . . . -1.0(10) ?
C17 C18 C19 F7 . . . . -179.9(10) ?
F6 C18 C19 F7 . . . . 1.9(12) ?
C17 C18 C19 C14 . . . . -0.1(10) ?
F6 C18 C19 C14 . . . . -178.3(7) ?
C15 C14 C19 F7 . . . . -179.7(10) ?
C13 C14 C19 F7 . . . . 0.9(12) ?
C15 C14 C19 C18 . . . . 0.6(8) ?
C13 C14 C19 C18 . . . . -178.9(5) ?
Tb1 O5 C20 O6 . . . . 47.9(6) ?
Tb1 O5 C20 C21 . . . . -130.2(4) ?
Tb1 O6 C20 O5 2_676 . . . -24.7(7) ?
Tb1 O6 C20 C21 2_676 . . . 153.4(3) ?
O5 C20 C21 C22 . . . . -147.8(5) ?
O6 C20 C21 C22 . . . . 33.9(7) ?
O5 C20 C21 C26 . . . . 33.5(6) ?
O6 C20 C21 C26 . . . . -144.8(4) ?
C26 C21 C22 F1 . . . . -176.8(5) ?
C20 C21 C22 F1 . . . . 4.6(7) ?
C26 C21 C22 C23 . . . . 0.4(8) ?
C20 C21 C22 C23 . . . . -178.3(5) ?
F1 C22 C23 C24 . . . . 178.5(5) ?
C21 C22 C23 C24 . . . . 1.3(9) ?
C22 C23 C24 C25 . . . . -1.9(9) ?
C23 C24 C25 C26 . . . . 0.8(9) ?
C23 C24 C25 F2 . . . . 179.6(5) ?
C24 C25 C26 C21 . . . . 0.9(9) ?
F2 C25 C26 C21 . . . . -178.0(5) ?
C22 C21 C26 C25 . . . . -1.5(7) ?
C20 C21 C26 C25 . . . . 177.3(5) ?
C31 N1 C27 C28 . . . . -1.3(8) ?
Tb1 N1 C27 C28 . . . . 166.8(4) ?
N1 C27 C28 C29 . . . . -0.4(9) ?
C27 C28 C29 C30 . . . . 1.1(10) ?
C28 C29 C30 C31 . . . . -0.2(10) ?
C27 N1 C31 C30 . . . . 2.2(7) ?
Tb1 N1 C31 C30 . . . . -165.7(4) ?
C27 N1 C31 C5 . . . . -175.9(4) ?
Tb1 N1 C31 C5 . . . . 16.1(5) ?
C29 C30 C31 N1 . . . . -1.5(8) ?
C29 C30 C31 C5 . . . . 176.5(5) ?
N2 C5 C31 N1 . . . . -11.0(6) ?
C4 C5 C31 N1 . . . . 168.0(4) ?
N2 C5 C31 C30 . . . . 170.9(5) ?
C4 C5 C31 C30 . . . . -10.1(7) ?
